data_4070274
loop_
_publ_author_name
'Rozenel, Sergio S.'
'Chomitz, Wayne A.'
'Arnold, John'

_publ_section_title
;
 Chromium Complexes Supported by the Multidentate Monoanionic N2P2Ligand:
 Reduction Chemistry and Reactivity with Ethylene
;
_journal_issue 21
_journal_name_full Organometallics
_journal_page_first 6243
_journal_paper_doi 10.1021/om900695s
_journal_volume 28
_journal_year 2009
_chemical_formula_moiety 'C26 H62 Cr N2 P2 Si2'
_chemical_formula_sum 'C26 H62 Cr N2 P2 Si2'
_chemical_formula_weight 572.90
_chemical_melting_point 66.5(15)
_chemical_name_systematic
; 
 ? 
;
_space_group_IT_number 14
_symmetry_cell_setting monoclinic
_symmetry_space_group_name_Hall '-P 2ybc'
_symmetry_space_group_name_H-M 'P 1 21/c 1'
_atom_sites_solution_hydrogens geom
_atom_sites_solution_primary direct
_atom_sites_solution_secondary difmap
_audit_creation_method SHELXL-97
_cell_angle_alpha 90.00
_cell_angle_beta 97.366(2)
_cell_angle_gamma 90.00
_cell_formula_units_Z 4
_cell_length_a 18.042(3)
_cell_length_b 10.1912(15)
_cell_length_c 19.639(3)
_cell_measurement_reflns_used 4358
_cell_measurement_temperature 167(2)
_cell_measurement_theta_max 48.039
_cell_measurement_theta_min 6.832
_cell_volume 3581.2(10)
_computing_cell_refinement 'Bruker SAINT v7.07'
_computing_data_collection 'Bruker SMART v5.054d'
_computing_data_reduction 'Bruker SAINT v7.07'
_computing_structure_refinement 'SHELXL-97 (Sheldrick, 1997)'
_computing_structure_solution 'SHELXS-97 (Sheldrick, 1990)'
_diffrn_ambient_temperature 296(2)
_diffrn_measured_fraction_theta_full 0.984
_diffrn_measured_fraction_theta_max 0.984
_diffrn_measurement_device_type 'SMART 1000'
_diffrn_measurement_method 'w/ scans'
_diffrn_radiation_monochromator graphite
_diffrn_radiation_source 'fine-focus sealed tube'
_diffrn_radiation_type MoK\a
_diffrn_radiation_wavelength 0.71073
_diffrn_reflns_av_R_equivalents 0.0259
_diffrn_reflns_av_sigmaI/netI 0.0367
_diffrn_reflns_limit_h_max 21
_diffrn_reflns_limit_h_min -20
_diffrn_reflns_limit_k_max 11
_diffrn_reflns_limit_k_min -8
_diffrn_reflns_limit_l_max 22
_diffrn_reflns_limit_l_min -22
_diffrn_reflns_number 15444
_diffrn_reflns_theta_full 24.75
_diffrn_reflns_theta_max 24.75
_diffrn_reflns_theta_min 3.42
_diffrn_standards_decay_% 0
_diffrn_standards_interval_count 0
_diffrn_standards_interval_time 0
_diffrn_standards_number 0
_exptl_absorpt_coefficient_mu 0.491
_exptl_absorpt_correction_T_max 0.952
_exptl_absorpt_correction_T_min 0.838
_exptl_absorpt_correction_type empirical
_exptl_absorpt_process_details 'Blessing, 1995'
_exptl_crystal_colour Purple
_exptl_crystal_density_diffrn 1.063
_exptl_crystal_density_method 'not measured'
_exptl_crystal_description Block
_exptl_crystal_F_000 1256
_exptl_crystal_size_max 0.43
_exptl_crystal_size_mid 0.30
_exptl_crystal_size_min 0.10
_refine_diff_density_max 0.524
_refine_diff_density_min -0.334
_refine_diff_density_rms 0.058
_refine_ls_extinction_method none
_refine_ls_goodness_of_fit_ref 1.123
_refine_ls_hydrogen_treatment constr
_refine_ls_matrix_type full
_refine_ls_number_parameters 314
_refine_ls_number_reflns 6030
_refine_ls_number_restraints 0
_refine_ls_restrained_S_all 1.123
_refine_ls_R_factor_all 0.0678
_refine_ls_R_factor_gt 0.0443
_refine_ls_shift/su_max 0.002
_refine_ls_shift/su_mean 0.000
_refine_ls_structure_factor_coef Fsqd
_refine_ls_weighting_details 'calc w=1/[\s^2^(Fo^2^)+(0.0710P)^2^+0.0000P] where P=(Fo^2^+2Fc^2^)/3'
_refine_ls_weighting_scheme calc
_refine_ls_wR_factor_gt 0.1139
_refine_ls_wR_factor_ref 0.1241
_reflns_number_gt 4409
_reflns_number_total 6030
_reflns_threshold_expression >2sigma(I)
_cod_data_source_file om900695s_si_002.cif
_cod_data_source_block srd132s
_cod_depositor_comments
;
The following automatic conversions were performed:

'_chemical_melting_point' value '65-68' was changed to '66.5(15)' -
the average value was taken and precision was estimated.

Automatic conversion script
Id: cif_fix_values 1715 2011-07-08 13:25:40Z adriana 
;
_cod_original_sg_symbol_H-M 'P 2 (1) / c'
_cod_database_code 4070274

loop_
_symmetry_equiv_pos_as_xyz
'x, y, z'
'-x, y+1/2, -z+1/2'
'-x, -y, -z'
'x, -y-1/2, z-1/2'

loop_
_atom_site_label
_atom_site_type_symbol
_atom_site_fract_x
_atom_site_fract_y
_atom_site_fract_z
_atom_site_U_iso_or_equiv
_atom_site_adp_type
_atom_site_occupancy
_atom_site_symmetry_multiplicity
_atom_site_calc_flag
_atom_site_refinement_flags
Cr1 Cr 0.26156(2) 0.24013(4) 0.23085(2) 0.03252(14) Uani 1 1 d .
P2 P 0.21289(4) 0.06725(7) 0.14966(3) 0.03338(19) Uani 1 1 d .
P3 P 0.24036(4) 0.62328(7) 0.01284(4) 0.0422(2) Uani 1 1 d .
Si1 Si 0.38636(4) 0.37773(8) 0.19927(4) 0.0430(2) Uani 1 1 d .
Si2 Si 0.11739(4) 0.33414(9) 0.30337(4) 0.0478(2) Uani 1 1 d .
N2 N 0.31165(11) 0.3095(2) 0.13959(11) 0.0334(5) Uani 1 1 d .
C2 C 0.25054(15) -0.0966(3) 0.17549(14) 0.0400(7) Uani 1 1 d .
H2A H 0.2461 -0.1548 0.1342 0.048 Uiso 1 1 calc R
C3 C 0.26016(15) 0.4058(3) 0.10191(13) 0.0377(6) Uani 1 1 d .
H3A H 0.2521 0.4784 0.1336 0.045 Uiso 1 1 calc R
H3B H 0.2113 0.3624 0.0888 0.045 Uiso 1 1 calc R
N1 N 0.35309(12) 0.3373(2) 0.27130(12) 0.0456(6) Uani 1 1 d .
C5 C 0.25937(15) 0.1107(3) 0.07447(14) 0.0397(7) Uani 1 1 d .
H5A H 0.2752 0.0297 0.0525 0.048 Uiso 1 1 calc R
H5B H 0.2238 0.1581 0.0405 0.048 Uiso 1 1 calc R
C6 C 0.11392(14) 0.0371(3) 0.11665(14) 0.0387(6) Uani 1 1 d .
H6A H 0.0885 0.0095 0.1567 0.046 Uiso 1 1 calc R
C7 C 0.19044(16) 0.2083(3) 0.30737(15) 0.0442(7) Uani 1 1 d .
H7A H 0.1670 0.1206 0.3008 0.053 Uiso 1 1 calc R
H7B H 0.2204 0.2099 0.3533 0.053 Uiso 1 1 calc R
C8 C 0.32789(14) 0.1976(3) 0.09613(14) 0.0395(7) Uani 1 1 d .
H8A H 0.3677 0.1433 0.1216 0.047 Uiso 1 1 calc R
H8B H 0.3470 0.2314 0.0544 0.047 Uiso 1 1 calc R
C9 C 0.16710(18) 0.5731(3) -0.05707(16) 0.0542(8) Uani 1 1 d .
H9A H 0.1907 0.5182 -0.0906 0.065 Uiso 1 1 calc R
C10 C 0.10178(17) -0.0725(3) 0.06374(15) 0.0501(8) Uani 1 1 d .
H10A H 0.0481 -0.0875 0.0515 0.075 Uiso 1 1 calc R
H10B H 0.1255 -0.1531 0.0831 0.075 Uiso 1 1 calc R
H10C H 0.1239 -0.0475 0.0226 0.075 Uiso 1 1 calc R
C11 C 0.20630(18) -0.1571(3) 0.22915(17) 0.0566(8) Uani 1 1 d .
H11A H 0.2297 -0.2399 0.2456 0.085 Uiso 1 1 calc R
H11B H 0.1548 -0.1739 0.2084 0.085 Uiso 1 1 calc R
H11C H 0.2060 -0.0963 0.2678 0.085 Uiso 1 1 calc R
C12 C 0.33304(16) -0.0849(3) 0.20473(17) 0.0539(8) Uani 1 1 d .
H12A H 0.3513 -0.1702 0.2229 0.081 Uiso 1 1 calc R
H12B H 0.3386 -0.0198 0.2418 0.081 Uiso 1 1 calc R
H12C H 0.3620 -0.0573 0.1683 0.081 Uiso 1 1 calc R
C13 C 0.28622(15) 0.4647(3) 0.03696(13) 0.0391(7) Uani 1 1 d .
H13A H 0.2751 0.4020 -0.0015 0.047 Uiso 1 1 calc R
H13B H 0.3410 0.4777 0.0449 0.047 Uiso 1 1 calc R
C14 C 0.07665(16) 0.1637(3) 0.08927(16) 0.0519(8) Uani 1 1 d .
H14A H 0.0226 0.1501 0.0794 0.078 Uiso 1 1 calc R
H14B H 0.0965 0.1894 0.0470 0.078 Uiso 1 1 calc R
H14C H 0.0869 0.2332 0.1237 0.078 Uiso 1 1 calc R
C15 C 0.38602(18) 0.3606(4) 0.34325(17) 0.0645(10) Uani 1 1 d .
C16 C 0.1108(2) 0.4116(4) 0.38864(18) 0.0794(12) Uani 1 1 d .
H16A H 0.0950 0.3457 0.4201 0.119 Uiso 1 1 calc R
H16B H 0.0741 0.4830 0.3831 0.119 Uiso 1 1 calc R
H16C H 0.1597 0.4467 0.4074 0.119 Uiso 1 1 calc R
C17 C 0.31046(19) 0.7020(3) -0.03618(17) 0.0583(9) Uani 1 1 d .
H17A H 0.2849 0.7792 -0.0603 0.070 Uiso 1 1 calc R
C18 C 0.1338(2) 0.4722(4) 0.2443(2) 0.0799(12) Uani 1 1 d .
H18A H 0.1846 0.5063 0.2565 0.120 Uiso 1 1 calc R
H18B H 0.0976 0.5422 0.2486 0.120 Uiso 1 1 calc R
H18C H 0.1280 0.4402 0.1968 0.120 Uiso 1 1 calc R
C19 C 0.1085(2) 0.4908(5) -0.0275(2) 0.1033(16) Uani 1 1 d .
H19A H 0.0660 0.4756 -0.0631 0.155 Uiso 1 1 calc R
H19B H 0.0913 0.5374 0.0112 0.155 Uiso 1 1 calc R
H19C H 0.1304 0.4064 -0.0117 0.155 Uiso 1 1 calc R
C20 C 0.3353(3) 0.4500(5) 0.3774(2) 0.0963(15) Uani 1 1 d .
H20A H 0.2855 0.4107 0.3746 0.144 Uiso 1 1 calc R
H20B H 0.3319 0.5352 0.3541 0.144 Uiso 1 1 calc R
H20C H 0.3557 0.4621 0.4257 0.144 Uiso 1 1 calc R
C21 C 0.3394(2) 0.6201(4) -0.09057(18) 0.0788(12) Uani 1 1 d .
H21A H 0.3674 0.6758 -0.1189 0.118 Uiso 1 1 calc R
H21B H 0.2973 0.5794 -0.1195 0.118 Uiso 1 1 calc R
H21C H 0.3724 0.5514 -0.0688 0.118 Uiso 1 1 calc R
C22 C 0.3757(2) 0.7571(3) 0.0132(2) 0.0742(11) Uani 1 1 d .
H22A H 0.4064 0.8139 -0.0121 0.111 Uiso 1 1 calc R
H22B H 0.4063 0.6846 0.0341 0.111 Uiso 1 1 calc R
H22C H 0.3562 0.8081 0.0493 0.111 Uiso 1 1 calc R
C23 C 0.0227(2) 0.2655(5) 0.2731(2) 0.0875(13) Uani 1 1 d .
H23A H 0.0081 0.2044 0.3075 0.131 Uiso 1 1 calc R
H23B H 0.0242 0.2189 0.2296 0.131 Uiso 1 1 calc R
H23C H -0.0137 0.3372 0.2662 0.131 Uiso 1 1 calc R
C24 C 0.1318(2) 0.6932(4) -0.09451(18) 0.0764(12) Uani 1 1 d .
H24A H 0.0919 0.6651 -0.1302 0.115 Uiso 1 1 calc R
H24B H 0.1699 0.7412 -0.1157 0.115 Uiso 1 1 calc R
H24C H 0.1108 0.7504 -0.0617 0.115 Uiso 1 1 calc R
C25 C 0.3958(4) 0.5562(4) 0.1825(3) 0.170(3) Uani 1 1 d .
H25A H 0.4210 0.5685 0.1416 0.256 Uiso 1 1 calc R
H25B H 0.4253 0.5976 0.2221 0.256 Uiso 1 1 calc R
H25C H 0.3461 0.5964 0.1749 0.256 Uiso 1 1 calc R
C26 C 0.4650(2) 0.4162(6) 0.3475(2) 0.124(2) Uani 1 1 d .
H26A H 0.4957 0.3582 0.3228 0.186 Uiso 1 1 calc R
H26B H 0.4868 0.4223 0.3957 0.186 Uiso 1 1 calc R
H26C H 0.4631 0.5037 0.3266 0.186 Uiso 1 1 calc R
C28 C 0.4747(2) 0.3009(6) 0.1812(2) 0.127(2) Uani 1 1 d .
H28A H 0.5171 0.3513 0.2039 0.191 Uiso 1 1 calc R
H28B H 0.4765 0.3002 0.1315 0.191 Uiso 1 1 calc R
H28C H 0.4773 0.2107 0.1985 0.191 Uiso 1 1 calc R
C29 C 0.3937(2) 0.2313(4) 0.38228(19) 0.0867(13) Uani 1 1 d .
H29A H 0.3448 0.1881 0.3790 0.130 Uiso 1 1 calc R
H29B H 0.4122 0.2482 0.4306 0.130 Uiso 1 1 calc R
H29C H 0.4290 0.1744 0.3623 0.130 Uiso 1 1 calc R

loop_
_atom_site_aniso_label
_atom_site_aniso_U_11
_atom_site_aniso_U_22
_atom_site_aniso_U_33
_atom_site_aniso_U_23
_atom_site_aniso_U_13
_atom_site_aniso_U_12
Cr1 0.0321(2) 0.0331(3) 0.0326(3) -0.00264(18) 0.00507(17) 0.00013(18)
P2 0.0318(4) 0.0359(4) 0.0324(4) -0.0033(3) 0.0039(3) -0.0009(3)
P3 0.0512(5) 0.0375(4) 0.0370(4) 0.0022(3) 0.0022(3) 0.0079(3)
Si1 0.0399(5) 0.0440(5) 0.0436(5) 0.0071(4) -0.0005(4) -0.0100(4)
Si2 0.0424(5) 0.0592(6) 0.0443(5) -0.0084(4) 0.0148(4) 0.0019(4)
N2 0.0337(12) 0.0300(12) 0.0360(13) 0.0031(10) 0.0023(9) 0.0027(9)
C2 0.0412(16) 0.0330(15) 0.0450(17) -0.0016(12) 0.0022(13) 0.0005(12)
C3 0.0394(15) 0.0381(16) 0.0363(15) 0.0021(12) 0.0076(12) 0.0065(12)
N1 0.0391(13) 0.0586(16) 0.0384(14) -0.0074(12) 0.0028(10) -0.0121(12)
C5 0.0443(16) 0.0381(16) 0.0389(16) -0.0091(12) 0.0137(12) -0.0019(13)
C6 0.0337(15) 0.0443(17) 0.0378(16) -0.0052(13) 0.0039(12) -0.0030(12)
C7 0.0517(18) 0.0424(17) 0.0406(17) -0.0030(13) 0.0148(13) -0.0026(14)
C8 0.0366(15) 0.0372(15) 0.0465(17) 0.0032(13) 0.0127(12) 0.0054(12)
C9 0.055(2) 0.055(2) 0.0488(19) -0.0014(15) -0.0076(15) 0.0111(16)
C10 0.0450(17) 0.0544(19) 0.0480(18) -0.0116(15) -0.0050(14) -0.0052(15)
C11 0.061(2) 0.0487(19) 0.060(2) 0.0104(16) 0.0094(16) 0.0010(16)
C12 0.0438(18) 0.0478(19) 0.067(2) 0.0052(16) -0.0050(15) 0.0066(14)
C13 0.0419(16) 0.0418(16) 0.0339(15) 0.0035(12) 0.0062(12) 0.0057(13)
C14 0.0380(16) 0.062(2) 0.054(2) -0.0028(16) -0.0008(14) 0.0035(15)
C15 0.054(2) 0.095(3) 0.0431(19) -0.0182(19) 0.0024(15) -0.0264(19)
C16 0.082(3) 0.093(3) 0.065(2) -0.027(2) 0.019(2) 0.013(2)
C17 0.068(2) 0.054(2) 0.053(2) 0.0194(16) 0.0032(17) 0.0010(17)
C18 0.085(3) 0.062(2) 0.100(3) 0.016(2) 0.037(2) 0.032(2)
C19 0.064(3) 0.127(4) 0.107(4) 0.028(3) -0.035(2) -0.025(3)
C20 0.120(4) 0.103(3) 0.063(3) -0.042(2) 0.003(2) -0.008(3)
C21 0.084(3) 0.102(3) 0.054(2) 0.011(2) 0.023(2) -0.010(2)
C22 0.075(3) 0.063(2) 0.084(3) 0.011(2) 0.009(2) -0.0198(19)
C23 0.050(2) 0.136(4) 0.077(3) -0.014(3) 0.0097(19) -0.012(2)
C24 0.087(3) 0.081(3) 0.055(2) 0.0019(19) -0.015(2) 0.036(2)
C25 0.278(8) 0.077(3) 0.117(4) 0.052(3) -0.123(5) -0.107(4)
C26 0.088(3) 0.220(6) 0.057(3) -0.002(3) -0.015(2) -0.084(4)
C28 0.032(2) 0.267(7) 0.080(3) -0.058(4) 0.0019(19) -0.001(3)
C29 0.079(3) 0.125(4) 0.051(2) 0.010(2) -0.010(2) 0.003(2)

loop_
_atom_type_symbol
_atom_type_description
_atom_type_scat_dispersion_real
_atom_type_scat_dispersion_imag
_atom_type_scat_source
C C 0.0033 0.0016 'International Tables Vol C Tables 4.2.6.8 and 6.1.1.4'
H H 0.0000 0.0000 'International Tables Vol C Tables 4.2.6.8 and 6.1.1.4'
N N 0.0061 0.0033 'International Tables Vol C Tables 4.2.6.8 and 6.1.1.4'
Si Si 0.0817 0.0704 'International Tables Vol C Tables 4.2.6.8 and 6.1.1.4'
P P 0.1023 0.0942 'International Tables Vol C Tables 4.2.6.8 and 6.1.1.4'
Cr Cr 0.3209 0.6236 'International Tables Vol C Tables 4.2.6.8 and 6.1.1.4'

loop_
_geom_angle_atom_site_label_1
_geom_angle_atom_site_label_2
_geom_angle_atom_site_label_3
_geom_angle
N1 Cr1 C7 109.74(11)
N1 Cr1 N2 76.26(9)
C7 Cr1 N2 164.68(10)
N1 Cr1 P2 145.01(7)
C7 Cr1 P2 98.70(8)
N2 Cr1 P2 81.58(6)
N1 Cr1 Si1 35.96(7)
C7 Cr1 Si1 144.39(8)
N2 Cr1 Si1 40.34(5)
P2 Cr1 Si1 116.55(3)
C5 P2 C6 106.13(13)
C5 P2 C2 104.35(13)
C6 P2 C2 104.52(13)
C5 P2 Cr1 100.72(9)
C6 P2 Cr1 126.55(9)
C2 P2 Cr1 112.38(9)
C13 P3 C9 101.65(13)
C13 P3 C17 101.37(14)
C9 P3 C17 101.70(15)
N1 Si1 N2 97.83(11)
N1 Si1 C28 118.3(2)
N2 Si1 C28 107.55(16)
N1 Si1 C25 116.5(2)
N2 Si1 C25 109.79(15)
C28 Si1 C25 106.2(3)
N1 Si1 Cr1 45.12(8)
N2 Si1 Cr1 52.76(7)
C28 Si1 Cr1 124.7(2)
C25 Si1 Cr1 128.7(2)
C7 Si2 C16 112.66(16)
C7 Si2 C23 111.95(17)
C16 Si2 C23 106.40(19)
C7 Si2 C18 112.46(15)
C16 Si2 C18 105.76(19)
C23 Si2 C18 107.1(2)
C8 N2 C3 112.4(2)
C8 N2 Si1 119.03(16)
C3 N2 Si1 115.88(17)
C8 N2 Cr1 110.58(16)
C3 N2 Cr1 108.62(15)
Si1 N2 Cr1 86.91(9)
C12 C2 C11 109.9(2)
C12 C2 P2 109.78(19)
C11 C2 P2 110.3(2)
C12 C2 H2A 108.9
C11 C2 H2A 108.9
P2 C2 H2A 108.9
N2 C3 C13 115.7(2)
N2 C3 H3A 108.4
C13 C3 H3A 108.4
N2 C3 H3B 108.4
C13 C3 H3B 108.4
H3A C3 H3B 107.4
C15 N1 Si1 129.0(2)
C15 N1 Cr1 131.9(2)
Si1 N1 Cr1 98.92(11)
C8 C5 P2 110.44(18)
C8 C5 H5A 109.6
P2 C5 H5A 109.6
C8 C5 H5B 109.6
P2 C5 H5B 109.6
H5A C5 H5B 108.1
C14 C6 C10 111.3(2)
C14 C6 P2 110.28(19)
C10 C6 P2 114.21(19)
C14 C6 H6A 106.9
C10 C6 H6A 106.9
P2 C6 H6A 106.9
Si2 C7 Cr1 111.04(14)
Si2 C7 H7A 109.4
Cr1 C7 H7A 109.4
Si2 C7 H7B 109.4
Cr1 C7 H7B 109.4
H7A C7 H7B 108.0
N2 C8 C5 113.2(2)
N2 C8 H8A 108.9
C5 C8 H8A 108.9
N2 C8 H8B 108.9
C5 C8 H8B 108.9
H8A C8 H8B 107.8
C19 C9 C24 111.0(3)
C19 C9 P3 109.5(2)
C24 C9 P3 110.5(2)
C19 C9 H9A 108.6
C24 C9 H9A 108.6
P3 C9 H9A 108.6
C6 C10 H10A 109.5
C6 C10 H10B 109.5
H10A C10 H10B 109.5
C6 C10 H10C 109.5
H10A C10 H10C 109.5
H10B C10 H10C 109.5
C2 C11 H11A 109.5
C2 C11 H11B 109.5
H11A C11 H11B 109.5
C2 C11 H11C 109.5
H11A C11 H11C 109.5
H11B C11 H11C 109.5
C2 C12 H12A 109.5
C2 C12 H12B 109.5
H12A C12 H12B 109.5
C2 C12 H12C 109.5
H12A C12 H12C 109.5
H12B C12 H12C 109.5
C3 C13 P3 112.30(18)
C3 C13 H13A 109.1
P3 C13 H13A 109.1
C3 C13 H13B 109.1
P3 C13 H13B 109.1
H13A C13 H13B 107.9
C6 C14 H14A 109.5
C6 C14 H14B 109.5
H14A C14 H14B 109.5
C6 C14 H14C 109.5
H14A C14 H14C 109.5
H14B C14 H14C 109.5
N1 C15 C20 109.2(3)
N1 C15 C29 110.0(3)
C20 C15 C29 108.7(3)
N1 C15 C26 111.7(3)
C20 C15 C26 111.5(4)
C29 C15 C26 105.7(4)
Si2 C16 H16A 109.5
Si2 C16 H16B 109.5
H16A C16 H16B 109.5
Si2 C16 H16C 109.5
H16A C16 H16C 109.5
H16B C16 H16C 109.5
C21 C17 C22 110.2(3)
C21 C17 P3 116.7(2)
C22 C17 P3 110.3(2)
C21 C17 H17A 106.3
C22 C17 H17A 106.3
P3 C17 H17A 106.3
Si2 C18 H18A 109.5
Si2 C18 H18B 109.5
H18A C18 H18B 109.5
Si2 C18 H18C 109.5
H18A C18 H18C 109.5
H18B C18 H18C 109.5
C9 C19 H19A 109.5
C9 C19 H19B 109.5
H19A C19 H19B 109.5
C9 C19 H19C 109.5
H19A C19 H19C 109.5
H19B C19 H19C 109.5
C15 C20 H20A 109.5
C15 C20 H20B 109.5
H20A C20 H20B 109.5
C15 C20 H20C 109.5
H20A C20 H20C 109.5
H20B C20 H20C 109.5
C17 C21 H21A 109.5
C17 C21 H21B 109.5
H21A C21 H21B 109.5
C17 C21 H21C 109.5
H21A C21 H21C 109.5
H21B C21 H21C 109.5
C17 C22 H22A 109.5
C17 C22 H22B 109.5
H22A C22 H22B 109.5
C17 C22 H22C 109.5
H22A C22 H22C 109.5
H22B C22 H22C 109.5
Si2 C23 H23A 109.5
Si2 C23 H23B 109.5
H23A C23 H23B 109.5
Si2 C23 H23C 109.5
H23A C23 H23C 109.5
H23B C23 H23C 109.5
C9 C24 H24A 109.5
C9 C24 H24B 109.5
H24A C24 H24B 109.5
C9 C24 H24C 109.5
H24A C24 H24C 109.5
H24B C24 H24C 109.5
Si1 C25 H25A 109.5
Si1 C25 H25B 109.5
H25A C25 H25B 109.5
Si1 C25 H25C 109.5
H25A C25 H25C 109.5
H25B C25 H25C 109.5
C15 C26 H26A 109.5
C15 C26 H26B 109.5
H26A C26 H26B 109.5
C15 C26 H26C 109.5
H26A C26 H26C 109.5
H26B C26 H26C 109.5
Si1 C28 H28A 109.5
Si1 C28 H28B 109.5
H28A C28 H28B 109.5
Si1 C28 H28C 109.5
H28A C28 H28C 109.5
H28B C28 H28C 109.5
C15 C29 H29A 109.5
C15 C29 H29B 109.5
H29A C29 H29B 109.5
C15 C29 H29C 109.5
H29A C29 H29C 109.5
H29B C29 H29C 109.5

loop_
_geom_bond_atom_site_label_1
_geom_bond_atom_site_label_2
_geom_bond_distance
Cr1 N1 2.001(2)
Cr1 C7 2.122(3)
Cr1 N2 2.224(2)
Cr1 P2 2.4614(8)
Cr1 Si1 2.7891(9)
P2 C5 1.843(3)
P2 C6 1.846(3)
P2 C2 1.849(3)
P3 C13 1.850(3)
P3 C9 1.852(3)
P3 C17 1.866(3)
Si1 N1 1.658(2)
Si1 N2 1.808(2)
Si1 C28 1.850(4)
Si1 C25 1.860(4)
Si2 C7 1.834(3)
Si2 C16 1.869(3)
Si2 C23 1.870(4)
Si2 C18 1.871(4)
N2 C8 1.476(3)
N2 C3 1.482(3)
C2 C12 1.530(4)
C2 C11 1.531(4)
C2 H2A 1.0000
C3 C13 1.537(4)
C3 H3A 0.9900
C3 H3B 0.9900
N1 C15 1.480(4)
C5 C8 1.536(4)
C5 H5A 0.9900
C5 H5B 0.9900
C6 C14 1.521(4)
C6 C10 1.522(4)
C6 H6A 1.0000
C7 H7A 0.9900
C7 H7B 0.9900
C8 H8A 0.9900
C8 H8B 0.9900
C9 C19 1.522(5)
C9 C24 1.524(4)
C9 H9A 1.0000
C10 H10A 0.9800
C10 H10B 0.9800
C10 H10C 0.9800
C11 H11A 0.9800
C11 H11B 0.9800
C11 H11C 0.9800
C12 H12A 0.9800
C12 H12B 0.9800
C12 H12C 0.9800
C13 H13A 0.9900
C13 H13B 0.9900
C14 H14A 0.9800
C14 H14B 0.9800
C14 H14C 0.9800
C15 C20 1.508(5)
C15 C29 1.521(5)
C15 C26 1.526(5)
C16 H16A 0.9800
C16 H16B 0.9800
C16 H16C 0.9800
C17 C21 1.501(5)
C17 C22 1.533(5)
C17 H17A 1.0000
C18 H18A 0.9800
C18 H18B 0.9800
C18 H18C 0.9800
C19 H19A 0.9800
C19 H19B 0.9800
C19 H19C 0.9800
C20 H20A 0.9800
C20 H20B 0.9800
C20 H20C 0.9800
C21 H21A 0.9800
C21 H21B 0.9800
C21 H21C 0.9800
C22 H22A 0.9800
C22 H22B 0.9800
C22 H22C 0.9800
C23 H23A 0.9800
C23 H23B 0.9800
C23 H23C 0.9800
C24 H24A 0.9800
C24 H24B 0.9800
C24 H24C 0.9800
C25 H25A 0.9800
C25 H25B 0.9800
C25 H25C 0.9800
C26 H26A 0.9800
C26 H26B 0.9800
C26 H26C 0.9800
C28 H28A 0.9800
C28 H28B 0.9800
C28 H28C 0.9800
C29 H29A 0.9800
C29 H29B 0.9800
C29 H29C 0.9800

loop_
_geom_torsion_atom_site_label_1
_geom_torsion_atom_site_label_2
_geom_torsion_atom_site_label_3
_geom_torsion_atom_site_label_4
_geom_torsion
N1 Cr1 P2 C5 -46.15(16)
C7 Cr1 P2 C5 169.29(12)
N2 Cr1 P2 C5 4.78(11)
Si1 Cr1 P2 C5 -15.94(10)
N1 Cr1 P2 C6 -165.63(17)
C7 Cr1 P2 C6 49.81(14)
N2 Cr1 P2 C6 -114.70(13)
Si1 Cr1 P2 C6 -135.42(12)
N1 Cr1 P2 C2 64.38(16)
C7 Cr1 P2 C2 -80.18(13)
N2 Cr1 P2 C2 115.31(11)
Si1 Cr1 P2 C2 94.59(10)
C7 Cr1 Si1 N1 20.54(19)
N2 Cr1 Si1 N1 176.71(15)
P2 Cr1 Si1 N1 -150.56(13)
N1 Cr1 Si1 N2 -176.71(15)
C7 Cr1 Si1 N2 -156.17(16)
P2 Cr1 Si1 N2 32.72(9)
N1 Cr1 Si1 C28 97.1(2)
C7 Cr1 Si1 C28 117.6(2)
N2 Cr1 Si1 C28 -86.20(19)
P2 Cr1 Si1 C28 -53.48(17)
N1 Cr1 Si1 C25 -90.4(2)
C7 Cr1 Si1 C25 -69.9(2)
N2 Cr1 Si1 C25 86.3(2)
P2 Cr1 Si1 C25 119.01(18)
N1 Si1 N2 C8 -114.2(2)
C28 Si1 N2 C8 8.8(3)
C25 Si1 N2 C8 123.9(3)
Cr1 Si1 N2 C8 -111.9(2)
N1 Si1 N2 C3 106.87(19)
C28 Si1 N2 C3 -130.1(3)
C25 Si1 N2 C3 -15.0(3)
Cr1 Si1 N2 C3 109.22(19)
N1 Si1 N2 Cr1 -2.35(11)
C28 Si1 N2 Cr1 120.7(2)
C25 Si1 N2 Cr1 -124.2(3)
N1 Cr1 N2 C8 121.90(17)
C7 Cr1 N2 C8 -123.0(4)
P2 Cr1 N2 C8 -30.82(15)
Si1 Cr1 N2 C8 119.92(18)
N1 Cr1 N2 C3 -114.32(18)
C7 Cr1 N2 C3 0.8(4)
P2 Cr1 N2 C3 92.96(16)
Si1 Cr1 N2 C3 -116.30(19)
N1 Cr1 N2 Si1 1.99(9)
C7 Cr1 N2 Si1 117.1(4)
P2 Cr1 N2 Si1 -150.73(8)
C5 P2 C2 C12 69.3(2)
C6 P2 C2 C12 -179.5(2)
Cr1 P2 C2 C12 -39.0(2)
C5 P2 C2 C11 -169.4(2)
C6 P2 C2 C11 -58.2(2)
Cr1 P2 C2 C11 82.3(2)
C8 N2 C3 C13 -57.5(3)
Si1 N2 C3 C13 84.1(3)
Cr1 N2 C3 C13 179.83(18)
N2 Si1 N1 C15 179.0(3)
C28 Si1 N1 C15 64.2(4)
C25 Si1 N1 C15 -64.2(4)
Cr1 Si1 N1 C15 176.4(4)
N2 Si1 N1 Cr1 2.64(12)
C28 Si1 N1 Cr1 -112.2(2)
C25 Si1 N1 Cr1 119.4(2)
C7 Cr1 N1 C15 16.3(3)
N2 Cr1 N1 C15 -178.4(3)
P2 Cr1 N1 C15 -126.2(3)
Si1 Cr1 N1 C15 -176.2(4)
C7 Cr1 N1 Si1 -167.46(11)
N2 Cr1 N1 Si1 -2.19(10)
P2 Cr1 N1 Si1 50.06(19)
C6 P2 C5 C8 153.36(18)
C2 P2 C5 C8 -96.6(2)
Cr1 P2 C5 C8 20.08(19)
C5 P2 C6 C14 -66.6(2)
C2 P2 C6 C14 -176.6(2)
Cr1 P2 C6 C14 50.4(2)
C5 P2 C6 C10 59.5(2)
C2 P2 C6 C10 -50.4(2)
Cr1 P2 C6 C10 176.62(17)
C16 Si2 C7 Cr1 -129.28(18)
C23 Si2 C7 Cr1 110.84(19)
C18 Si2 C7 Cr1 -9.9(2)
N1 Cr1 C7 Si2 96.64(16)
N2 Cr1 C7 Si2 -14.2(5)
P2 Cr1 C7 Si2 -104.05(13)
Si1 Cr1 C7 Si2 84.00(19)
C3 N2 C8 C5 -66.6(3)
Si1 N2 C8 C5 153.15(18)
Cr1 N2 C8 C5 55.0(2)
P2 C5 C8 N2 -49.5(3)
C13 P3 C9 C19 68.6(3)
C17 P3 C9 C19 173.0(3)
C13 P3 C9 C24 -168.8(2)
C17 P3 C9 C24 -64.4(3)
N2 C3 C13 P3 -157.99(19)
C9 P3 C13 C3 -100.5(2)
C17 P3 C13 C3 154.8(2)
Si1 N1 C15 C20 116.6(3)
Cr1 N1 C15 C20 -68.2(4)
Si1 N1 C15 C29 -124.2(3)
Cr1 N1 C15 C29 51.0(4)
Si1 N1 C15 C26 -7.2(5)
Cr1 N1 C15 C26 168.0(3)
C13 P3 C17 C21 48.8(3)
C9 P3 C17 C21 -55.8(3)
C13 P3 C17 C22 -77.9(3)
C9 P3 C17 C22 177.5(2)
